data_7215934
loop_
_publ_author_name
'Saraswatula, Viswanadha G.'
'Bhat, Mukhtar A.'
'Gurunathan, Pradeep Kumar'
'Saha, Binoy K.'

_publ_section_title
;
 Comparison of pyridyl and pyridyl N-oxide groups as acceptor in hydrogen
 bonding with carboxylic acid
;
_journal_issue 22
_journal_name_full CrystEngComm
_journal_page_first 4715
_journal_paper_doi 10.1039/c3ce42449a
_journal_volume 16
_journal_year 2014
_chemical_formula_moiety 'C9 H8 O3, C10 H8 N2 O'
_chemical_formula_sum 'C19 H16 N2 O4'
_chemical_formula_weight 336.34
_chemical_name_common 'BPO.p-coumaric acid'
_chemical_name_systematic
;
 ? 
;
_space_group_crystal_system monoclinic
_space_group_IT_number 14
_space_group_name_Hall '-P 2yn'
_space_group_name_H-M_alt 'P 1 21/n 1'
_symmetry_space_group_name_Hall '-P 2yn'
_symmetry_space_group_name_H-M 'P 1 21/n 1'
_atom_sites_solution_hydrogens geom
_atom_sites_solution_primary direct
_atom_sites_solution_secondary difmap
_audit_creation_date 2012-10-10
_audit_creation_method
;
  Olex2 1.2
  (compiled 2012.05.09 svn.r2324, GUI svn.r4230)
;
_cell_angle_alpha 90.00
_cell_angle_beta 101.843(5)
_cell_angle_gamma 90.00
_cell_formula_units_Z 4
_cell_length_a 7.6894(5)
_cell_length_b 19.3400(10)
_cell_length_c 10.6910(6)
_cell_measurement_reflns_used 2714
_cell_measurement_temperature 150.0
_cell_measurement_theta_max 29.2813
_cell_measurement_theta_min 2.6999
_cell_volume 1556.05(16)
_computing_cell_refinement
;
CrysAlisPro, Oxford Diffraction Ltd.,
Version 1.171.34.44 (release 25-10-2010 CrysAlis171 .NET)
(compiled Oct 25 2010,18:11:34)
;
_computing_data_collection
;
CrysAlisPro, Oxford Diffraction Ltd.,
Version 1.171.34.44 (release 25-10-2010 CrysAlis171 .NET)
(compiled Oct 25 2010,18:11:34)
;
_computing_data_reduction
;
CrysAlisPro, Oxford Diffraction Ltd.,
Version 1.171.34.44 (release 25-10-2010 CrysAlis171 .NET)
(compiled Oct 25 2010,18:11:34)
;
_computing_molecular_graphics
;
O. V. Dolomanov, L. J. Bourhis, R. J. Gildea, J. A. K. Howard and H. Puschmann,
OLEX2: a complete structure solution, refinement and analysis program.
J. Appl. Cryst. (2009). 42, 339-341.
;
_computing_publication_material
;
O. V. Dolomanov, L. J. Bourhis, R. J. Gildea, J. A. K. Howard and H. Puschmann,
OLEX2: a complete structure solution, refinement and analysis program.
J. Appl. Cryst. (2009). 42, 339-341.
;
_computing_structure_refinement
;
SHELXL, G.M. Sheldrick, Acta Cryst.
(2008). A64, 112-122
;
_computing_structure_solution
;
SHELXS, G.M. Sheldrick, Acta Cryst.
(2008). A64, 112-122
;
_diffrn_ambient_temperature 150.0
_diffrn_detector_area_resol_mean 15.9821
_diffrn_measured_fraction_theta_full 0.999
_diffrn_measured_fraction_theta_max 0.999
_diffrn_measurement_details
;
  1 omega   25.00   65.00   1.0000   40.0000
omega____ theta____ kappa____ phi______ frames
    -       18.9803 -118.0000  134.0000 40

  2 omega  -10.00   86.00   1.0000   40.0000
omega____ theta____ kappa____ phi______ frames
    -       18.9803   77.0000 -120.0000 96

  3 omega  -48.00   65.00   1.0000   40.0000
omega____ theta____ kappa____ phi______ frames
    -       18.9803    0.0000   60.0000 113

  4 omega   -7.00   77.00   1.0000   40.0000
omega____ theta____ kappa____ phi______ frames
    -       18.9803   37.0000  150.0000 84
;
_diffrn_measurement_device_type 'Xcalibur, Eos'
_diffrn_measurement_method '\w scans'
_diffrn_orient_matrix_UB_11 -0.0111229000
_diffrn_orient_matrix_UB_12 -0.0362959000
_diffrn_orient_matrix_UB_13 0.0035490000
_diffrn_orient_matrix_UB_21 -0.0273942000
_diffrn_orient_matrix_UB_22 -0.0015059000
_diffrn_orient_matrix_UB_23 -0.0674706000
_diffrn_orient_matrix_UB_31 0.0894464000
_diffrn_orient_matrix_UB_32 -0.0049811000
_diffrn_orient_matrix_UB_33 -0.0054779000
_diffrn_radiation_monochromator graphite
_diffrn_radiation_type 'Mo K\a'
_diffrn_radiation_wavelength 0.7107
_diffrn_reflns_av_R_equivalents 0.0529
_diffrn_reflns_av_unetI/netI 0.0626
_diffrn_reflns_limit_h_max 8
_diffrn_reflns_limit_h_min -9
_diffrn_reflns_limit_k_max 23
_diffrn_reflns_limit_k_min -20
_diffrn_reflns_limit_l_max 12
_diffrn_reflns_limit_l_min -12
_diffrn_reflns_number 8818
_diffrn_reflns_theta_full 24.99
_diffrn_reflns_theta_max 24.99
_diffrn_reflns_theta_min 2.87
_diffrn_source 'Enhance (Mo) X-ray Source'
_exptl_absorpt_coefficient_mu 0.102
_exptl_absorpt_correction_T_max 1.00000
_exptl_absorpt_correction_T_min 0.92300
_exptl_absorpt_correction_type multi-scan
_exptl_absorpt_process_details
;
CrysAlisPro, Oxford Diffraction Ltd.,
Version 1.171.34.44 (release 25-10-2010 CrysAlis171 .NET)
(compiled Oct 25 2010,18:11:34)
Empirical absorption correction using spherical harmonics,
 implemented in SCALE3 ABSPACK scaling algorithm.
;
_exptl_crystal_colour colorless
_exptl_crystal_density_diffrn 1.436
_exptl_crystal_density_method 'not measured'
_exptl_crystal_description plate
_exptl_crystal_F_000 704
_exptl_crystal_size_max 0.43
_exptl_crystal_size_mid 0.35
_exptl_crystal_size_min 0.31
_refine_diff_density_max 0.162
_refine_diff_density_min -0.239
_refine_diff_density_rms 0.048
_refine_ls_extinction_method none
_refine_ls_goodness_of_fit_ref 1.036
_refine_ls_hydrogen_treatment mixed
_refine_ls_matrix_type full
_refine_ls_number_parameters 234
_refine_ls_number_reflns 2725
_refine_ls_number_restraints 2
_refine_ls_restrained_S_all 1.036
_refine_ls_R_factor_all 0.0841
_refine_ls_R_factor_gt 0.0462
_refine_ls_shift/su_max 0.000
_refine_ls_shift/su_mean 0.000
_refine_ls_structure_factor_coef Fsqd
_refine_ls_weighting_details 'calc w=1/[\s^2^(Fo^2^)+(0.0396P)^2^+0.0000P] where P=(Fo^2^+2Fc^2^)/3'
_refine_ls_weighting_scheme calc
_refine_ls_wR_factor_gt 0.0945
_refine_ls_wR_factor_ref 0.1104
_reflns_number_gt 1818
_reflns_number_total 2725
_reflns_threshold_expression >2sigma(I)
_cod_data_source_file c3ce42449a.txt
_cod_data_source_block BPO-pca
_cod_original_cell_volume 1556.05(15)
_cod_database_code 7215934

loop_
_space_group_symop_id
_space_group_symop_operation_xyz
1 'x, y, z'
2 '-x+1/2, y+1/2, -z+1/2'
3 '-x, -y, -z'
4 'x-1/2, -y-1/2, z-1/2'

loop_
_atom_site_label
_atom_site_type_symbol
_atom_site_fract_x
_atom_site_fract_y
_atom_site_fract_z
_atom_site_U_iso_or_equiv
_atom_site_adp_type
_atom_site_occupancy
_atom_site_symmetry_multiplicity
_atom_site_calc_flag
_atom_site_refinement_flags
O1 O 0.4204(2) 0.43901(9) 0.66699(17) 0.0334(4) Uani 1 1 d D
O2 O 0.2515(2) 0.41226(8) 0.47613(15) 0.0355(4) Uani 1 1 d .
O3 O 0.0131(2) 0.82785(9) 0.27516(17) 0.0383(5) Uani 1 1 d D
N2 N 0.0545(2) 0.75557(10) 0.80162(18) 0.0285(5) Uani 1 1 d .
O4 O 0.0093(2) 0.81594(8) 0.74674(15) 0.0363(5) Uani 1 1 d .
N1 N 0.3182(2) 0.43205(9) 1.08315(18) 0.0285(5) Uani 1 1 d .
C17 C 0.2076(3) 0.56016(11) 0.9709(2) 0.0234(5) Uani 1 1 d .
C7 C 0.0552(3) 0.76345(12) 0.3219(2) 0.0262(6) Uani 1 1 d .
C6 C 0.1932(3) 0.75048(12) 0.4252(2) 0.0286(6) Uani 1 1 d .
H6 H 0.2607 0.7870 0.4659 0.034 Uiso 1 1 calc R
C10 C 0.0151(3) 0.69708(12) 0.7326(2) 0.0305(6) Uani 1 1 d .
H10 H -0.0445 0.6999 0.6477 0.037 Uiso 1 1 calc R
C18 C 0.2183(3) 0.54797(12) 1.1006(2) 0.0280(6) Uani 1 1 d .
H18 H 0.1891 0.5828 1.1527 0.034 Uiso 1 1 calc R
C3 C 0.1695(3) 0.55663(11) 0.4463(2) 0.0271(6) Uani 1 1 d .
H3A H 0.0963 0.5242 0.3971 0.032 Uiso 1 1 calc R
C8 C -0.0465(3) 0.70883(12) 0.2639(2) 0.0293(6) Uani 1 1 d .
H8 H -0.1403 0.7169 0.1953 0.035 Uiso 1 1 calc R
C2 C 0.2933(3) 0.53031(11) 0.5392(2) 0.0286(6) Uani 1 1 d .
H2 H 0.3662 0.5600 0.5953 0.034 Uiso 1 1 calc R
C9 C -0.0084(3) 0.64256(12) 0.3080(2) 0.0285(6) Uani 1 1 d .
H9 H -0.0783 0.6064 0.2683 0.034 Uiso 1 1 calc R
C13 C 0.1899(3) 0.68897(11) 0.9809(2) 0.0282(6) Uani 1 1 d .
H13 H 0.2493 0.6872 1.0659 0.034 Uiso 1 1 calc R
C11 C 0.0617(3) 0.63391(12) 0.7860(2) 0.0290(6) Uani 1 1 d .
H11 H 0.0328 0.5943 0.7369 0.035 Uiso 1 1 calc R
C1 C 0.3173(3) 0.45530(12) 0.5550(2) 0.0281(6) Uani 1 1 d .
C5 C 0.2308(3) 0.68391(12) 0.4676(2) 0.0293(6) Uani 1 1 d .
H5 H 0.3247 0.6761 0.5363 0.035 Uiso 1 1 calc R
C16 C 0.2569(3) 0.50584(11) 0.8998(2) 0.0274(6) Uani 1 1 d .
H16 H 0.2525 0.5112 0.8128 0.033 Uiso 1 1 calc R
C19 C 0.2721(3) 0.48413(12) 1.1516(2) 0.0296(6) Uani 1 1 d .
H19 H 0.2766 0.4770 1.2382 0.035 Uiso 1 1 calc R
C12 C 0.1517(3) 0.62768(12) 0.9124(2) 0.0250(6) Uani 1 1 d .
C15 C 0.3118(3) 0.44435(12) 0.9594(2) 0.0300(6) Uani 1 1 d .
H15 H 0.3467 0.4092 0.9105 0.036 Uiso 1 1 calc R
C14 C 0.1414(3) 0.75197(12) 0.9252(2) 0.0309(6) Uani 1 1 d .
H14 H 0.1683 0.7923 0.9725 0.037 Uiso 1 1 calc R
C4 C 0.1310(3) 0.62774(12) 0.4098(2) 0.0256(6) Uani 1 1 d .
H3 H 0.063(3) 0.8609(10) 0.324(2) 0.074(11) Uiso 1 1 d D
H1 H 0.435(4) 0.3957(6) 0.682(3) 0.076(11) Uiso 1 1 d D

loop_
_atom_site_aniso_label
_atom_site_aniso_U_11
_atom_site_aniso_U_22
_atom_site_aniso_U_33
_atom_site_aniso_U_23
_atom_site_aniso_U_13
_atom_site_aniso_U_12
O1 0.0450(11) 0.0215(11) 0.0302(10) -0.0005(9) -0.0007(8) 0.0002(9)
O2 0.0486(11) 0.0238(10) 0.0307(10) -0.0057(9) 0.0006(8) -0.0032(8)
O3 0.0487(11) 0.0222(11) 0.0373(11) 0.0013(9) -0.0073(8) -0.0007(9)
N2 0.0312(12) 0.0196(12) 0.0317(12) 0.0003(10) -0.0006(9) -0.0012(9)
O4 0.0478(11) 0.0192(10) 0.0360(11) 0.0060(8) -0.0053(8) 0.0026(8)
N1 0.0335(12) 0.0190(11) 0.0308(12) -0.0036(10) 0.0014(9) -0.0024(9)
C17 0.0215(12) 0.0186(13) 0.0288(13) -0.0047(11) 0.0021(10) -0.0044(10)
C7 0.0303(14) 0.0209(14) 0.0268(13) -0.0010(12) 0.0048(10) 0.0000(11)
C6 0.0313(14) 0.0224(14) 0.0286(13) -0.0040(12) -0.0020(10) -0.0050(11)
C10 0.0333(14) 0.0256(15) 0.0286(13) -0.0045(12) -0.0029(11) -0.0021(11)
C18 0.0321(14) 0.0211(14) 0.0305(13) -0.0052(12) 0.0060(10) 0.0001(11)
C3 0.0319(14) 0.0224(14) 0.0272(13) -0.0054(12) 0.0069(10) -0.0054(11)
C8 0.0294(14) 0.0270(15) 0.0282(13) -0.0019(12) -0.0017(10) -0.0006(11)
C2 0.0380(15) 0.0179(14) 0.0298(13) -0.0034(12) 0.0069(11) -0.0034(11)
C9 0.0288(14) 0.0264(15) 0.0291(13) -0.0068(12) 0.0032(11) -0.0063(11)
C13 0.0313(14) 0.0229(14) 0.0272(13) 0.0012(12) -0.0014(10) -0.0010(11)
C11 0.0348(15) 0.0215(14) 0.0289(13) -0.0044(12) 0.0027(11) -0.0033(11)
C1 0.0310(14) 0.0273(15) 0.0265(13) 0.0006(12) 0.0070(11) -0.0024(12)
C5 0.0320(14) 0.0259(15) 0.0274(13) 0.0005(12) 0.0004(10) -0.0005(11)
C16 0.0329(14) 0.0235(14) 0.0236(13) -0.0033(12) 0.0004(10) -0.0022(11)
C19 0.0328(14) 0.0271(14) 0.0278(14) 0.0001(12) 0.0040(11) -0.0046(11)
C12 0.0244(13) 0.0224(14) 0.0275(13) -0.0028(12) 0.0033(10) -0.0027(11)
C15 0.0347(14) 0.0232(14) 0.0305(14) -0.0081(12) 0.0031(11) -0.0004(11)
C14 0.0351(15) 0.0260(15) 0.0268(13) -0.0029(12) -0.0047(10) -0.0019(11)
C4 0.0294(13) 0.0205(13) 0.0264(13) -0.0014(12) 0.0049(10) -0.0033(11)

loop_
_atom_type_symbol
_atom_type_description
_atom_type_scat_dispersion_real
_atom_type_scat_dispersion_imag
_atom_type_scat_source
C C 0.0033 0.0016 'International Tables Vol C Tables 4.2.6.8 and 6.1.1.4'
H H 0.0000 0.0000 'International Tables Vol C Tables 4.2.6.8 and 6.1.1.4'
N N 0.0061 0.0033 'International Tables Vol C Tables 4.2.6.8 and 6.1.1.4'
O O 0.0106 0.0060 'International Tables Vol C Tables 4.2.6.8 and 6.1.1.4'

loop_
_geom_angle_atom_site_label_1
_geom_angle_atom_site_label_2
_geom_angle_atom_site_label_3
_geom_angle
O4 N2 C10 119.23(19)
O4 N2 C14 120.7(2)
C10 N2 C14 120.1(2)
C19 N1 C15 116.7(2)
C18 C17 C16 116.6(2)
C18 C17 C12 121.7(2)
C16 C17 C12 121.6(2)
O3 C7 C6 123.0(2)
O3 C7 C8 117.8(2)
C8 C7 C6 119.2(2)
C5 C6 C7 120.4(2)
N2 C10 C11 120.7(2)
C19 C18 C17 119.8(2)
C2 C3 C4 130.0(2)
C9 C8 C7 119.8(2)
C3 C2 C1 121.3(2)
C8 C9 C4 122.4(2)
C14 C13 C12 121.2(2)
C10 C11 C12 121.3(2)
O1 C1 C2 112.0(2)
O2 C1 O1 123.1(2)
O2 C1 C2 124.8(2)
C6 C5 C4 121.4(2)
C15 C16 C17 119.5(2)
N1 C19 C18 123.4(2)
C13 C12 C17 121.3(2)
C11 C12 C17 122.2(2)
C11 C12 C13 116.5(2)
N1 C15 C16 123.9(2)
N2 C14 C13 120.3(2)
C9 C4 C3 119.3(2)
C9 C4 C5 116.8(2)
C5 C4 C3 123.8(2)

loop_
_geom_bond_atom_site_label_1
_geom_bond_atom_site_label_2
_geom_bond_distance
O1 C1 1.331(3)
O2 C1 1.218(3)
O3 C7 1.356(3)
N2 O4 1.321(2)
N2 C10 1.351(3)
N2 C14 1.354(3)
N1 C19 1.335(3)
N1 C15 1.336(3)
C17 C18 1.392(3)
C17 C16 1.394(3)
C17 C12 1.473(3)
C7 C6 1.388(3)
C7 C8 1.383(3)
C6 C5 1.376(3)
C10 C11 1.365(3)
C18 C19 1.378(3)
C3 C2 1.328(3)
C3 C4 1.444(3)
C8 C9 1.376(3)
C2 C1 1.468(3)
C9 C4 1.392(3)
C13 C12 1.393(3)
C13 C14 1.374(3)
C11 C12 1.391(3)
C5 C4 1.399(3)
C16 C15 1.374(3)
